data_4081381
loop_
_publ_author_name
'Davies, Caroline J. E.'
'Lowe, John P.'
'Mahon, Mary F.'
'Poulten, Rebecca C.'
'Whittlesey, Michael K.'

_publ_section_title
;
 Synthesis and Small Molecule Reactivity oftrans-Dihydride Isomers of
 Ru(NHC)2(PPh3)2H2(NHC = N-Heterocyclic Carbene)
;
_journal_issue 17
_journal_name_full Organometallics
_journal_page_first 4927
_journal_paper_doi 10.1021/om400648x
_journal_volume 32
_journal_year 2013
_chemical_formula_sum 'C47 H51 I N2 O0.5 P2 Ru'
_chemical_formula_weight 941.81
_chemical_name_systematic
; 
 ? 
;
_space_group_IT_number 14
_symmetry_cell_setting monoclinic
_symmetry_space_group_name_Hall '-P 2yn'
_symmetry_space_group_name_H-M 'P 1 21/n 1'
_atom_sites_solution_hydrogens geom
_atom_sites_solution_primary direct
_atom_sites_solution_secondary difmap
_audit_creation_method SHELXL-97
_cell_angle_alpha 90.00
_cell_angle_beta 99.051(1)
_cell_angle_gamma 90.00
_cell_formula_units_Z 4
_cell_length_a 9.1740(1)
_cell_length_b 22.0920(5)
_cell_length_c 20.9110(5)
_cell_measurement_reflns_used 48871
_cell_measurement_temperature 150(2)
_cell_measurement_theta_max 27.485
_cell_measurement_theta_min 2.910
_cell_volume 4185.30(15)
_computing_cell_refinement 'HKL Scalepack (Otwinowski & Minor 1997)'
_computing_data_collection 'Collect (Bruker AXS BV 1997-2004)'
_computing_data_reduction 'Denzo & Scalepack (Otwinowski, Minor 1997)'
_computing_molecular_graphics 'ORTEX (P.McArdle 1995)'
_computing_publication_material 'SHELXL-97/2 (Sheldrick 1997)'
_computing_structure_refinement 'SHELXL-97/2 (Sheldrick 1997)'
_computing_structure_solution 'SHELXS-97 (Sheldrick 1990)'
_diffrn_ambient_temperature 150(2)
_diffrn_measured_fraction_theta_full 0.983
_diffrn_measured_fraction_theta_max 0.983
_diffrn_measurement_device_type '95mm CCD camera on \k-goniostat'
_diffrn_measurement_method CCD
_diffrn_radiation_monochromator 'horizonally mounted graphite crystal'
_diffrn_radiation_source 'fine-focus sealed tube'
_diffrn_radiation_type MoK\a
_diffrn_radiation_wavelength 0.71073
_diffrn_reflns_av_R_equivalents 0.0542
_diffrn_reflns_av_sigmaI/netI 0.0429
_diffrn_reflns_limit_h_max 11
_diffrn_reflns_limit_h_min -11
_diffrn_reflns_limit_k_max 28
_diffrn_reflns_limit_k_min -28
_diffrn_reflns_limit_l_max 27
_diffrn_reflns_limit_l_min -27
_diffrn_reflns_number 46066
_diffrn_reflns_theta_full 27.48
_diffrn_reflns_theta_max 27.48
_diffrn_reflns_theta_min 3.71
_exptl_absorpt_coefficient_mu 1.225
_exptl_absorpt_correction_T_max 0.887
_exptl_absorpt_correction_T_min 0.685
_exptl_absorpt_correction_type multi-scan
_exptl_absorpt_process_details
;
multi-scan from symmetry-related measurements 
 Sortav (Blessing 1995)
;
_exptl_crystal_colour orange
_exptl_crystal_density_diffrn 1.495
_exptl_crystal_density_method 'not measured'
_exptl_crystal_description block
_exptl_crystal_F_000 1912
_exptl_crystal_size_max 0.30
_exptl_crystal_size_mid 0.20
_exptl_crystal_size_min 0.10
_refine_diff_density_max 0.608
_refine_diff_density_min -0.739
_refine_diff_density_rms 0.091
_refine_ls_extinction_method none
_refine_ls_goodness_of_fit_ref 1.057
_refine_ls_hydrogen_treatment mixed
_refine_ls_matrix_type full
_refine_ls_number_parameters 507
_refine_ls_number_reflns 9431
_refine_ls_number_restraints 1
_refine_ls_restrained_S_all 1.057
_refine_ls_R_factor_all 0.0526
_refine_ls_R_factor_gt 0.0330
_refine_ls_shift/su_max 0.001
_refine_ls_shift/su_mean 0.000
_refine_ls_structure_factor_coef Fsqd
_refine_ls_weighting_details 'calc w=1/[\s^2^(Fo^2^)+(0.0253P)^2^+3.5507P] where P=(Fo^2^+2Fc^2^)/3'
_refine_ls_weighting_scheme calc
_refine_ls_wR_factor_gt 0.0650
_refine_ls_wR_factor_ref 0.0715
_reflns_number_gt 7384
_reflns_number_total 9431
_reflns_threshold_expression >2sigma(I)
_cod_data_source_file om400648x_si_001.cif
_cod_data_source_block h13mkw8
_cod_depositor_comments
;
The following automatic conversions were performed:

'_symmetry_cell_setting' value 'Monoclinic' changed to 'monoclinic'
according to /home/saulius/struct/CIF-dictionaries/cif_core.dic
dictionary named 'cif_core.dic' version 2.4.2 from 2011-04-26.

Automatic conversion script
Id: cif_fix_values 1891 2012-01-12 08:04:46Z andrius 
;
_cod_original_sg_symbol_H-M P21/n
_cod_original_formula_sum 'C47 H51 I N2 O0.50 P2 Ru'
_cod_database_code 4081381

loop_
_symmetry_equiv_pos_as_xyz
'x, y, z'
'-x+1/2, y+1/2, -z+1/2'
'-x, -y, -z'
'x-1/2, -y-1/2, z-1/2'

loop_
_atom_site_label
_atom_site_type_symbol
_atom_site_fract_x
_atom_site_fract_y
_atom_site_fract_z
_atom_site_U_iso_or_equiv
_atom_site_adp_type
_atom_site_occupancy
_atom_site_symmetry_multiplicity
_atom_site_calc_flag
_atom_site_refinement_flags
_atom_site_disorder_group
I1 I 0.04014(2) 0.295994(8) 0.980851(9) 0.02732(6) Uani 1 1 d . .
Ru1 Ru 0.07384(2) 0.226535(10) 0.871054(10) 0.01967(6) Uani 1 1 d D .
P1 P 0.03839(7) 0.13828(3) 0.92764(3) 0.02060(15) Uani 1 1 d . .
P2 P 0.16839(8) 0.31495(3) 0.83364(3) 0.02252(15) Uani 1 1 d . .
O1 O 0.8494(6) 0.4826(2) 1.0369(3) 0.0555(14) Uani 0.50 1 d P 1
N1 N -0.0600(2) 0.18552(11) 0.74051(11) 0.0274(5) Uani 1 1 d . .
N2 N 0.1578(3) 0.14791(11) 0.75902(11) 0.0268(5) Uani 1 1 d . .
C1 C 0.0641(3) 0.18350(12) 0.78653(13) 0.0228(6) Uani 1 1 d . .
C2 C -0.0423(3) 0.15231(15) 0.68538(14) 0.0361(7) Uani 1 1 d . .
C3 C 0.0933(4) 0.12798(15) 0.69726(14) 0.0355(7) Uani 1 1 d . .
C4 C -0.1860(3) 0.22437(15) 0.74645(15) 0.0353(7) Uani 1 1 d . .
H4A H -0.2738 0.2089 0.7174 0.042 Uiso 1 1 calc R .
H4B H -0.1655 0.2657 0.7318 0.042 Uiso 1 1 calc R .
C5 C -0.2210(3) 0.22792(15) 0.81401(15) 0.0353(7) Uani 1 1 d . .
H5A H -0.2373 0.1870 0.8297 0.030(8) Uiso 1 1 calc R .
H5B H -0.3102 0.2523 0.8141 0.047(10) Uiso 1 1 calc R .
H5C H -0.1382 0.2468 0.8424 0.039(9) Uiso 1 1 calc R .
C6 C -0.1597(4) 0.14819(19) 0.62728(17) 0.0556(10) Uani 1 1 d . .
H6A H -0.1231 0.1244 0.5936 0.083 Uiso 1 1 calc R .
H6B H -0.1857 0.1890 0.6109 0.083 Uiso 1 1 calc R .
H6C H -0.2472 0.1285 0.6393 0.083 Uiso 1 1 calc R .
C7 C 0.1706(4) 0.08675(18) 0.65668(17) 0.0542(10) Uani 1 1 d . .
H7A H 0.0992 0.0707 0.6209 0.081 Uiso 1 1 calc R .
H7B H 0.2158 0.0532 0.6834 0.081 Uiso 1 1 calc R .
H7C H 0.2474 0.1094 0.6392 0.081 Uiso 1 1 calc R .
C8 C 0.3025(3) 0.12684(14) 0.79204(14) 0.0296(6) Uani 1 1 d . .
H8A H 0.3073 0.0823 0.7879 0.035 Uiso 1 1 calc R .
H8B H 0.3116 0.1366 0.8387 0.035 Uiso 1 1 calc R .
C9 C 0.4311(4) 0.15448(16) 0.76566(18) 0.0453(9) Uani 1 1 d . .
H9A H 0.4255 0.1435 0.7199 0.068 Uiso 1 1 calc R .
H9B H 0.5237 0.1392 0.7902 0.068 Uiso 1 1 calc R .
H9C H 0.4276 0.1986 0.7698 0.068 Uiso 1 1 calc R .
C10 C -0.1518(3) 0.12034(12) 0.93921(13) 0.0232(6) Uani 1 1 d . .
C11 C -0.2310(3) 0.16521(13) 0.96586(15) 0.0294(7) Uani 1 1 d . .
H11 H -0.1831 0.2018 0.9809 0.035 Uiso 1 1 calc R .
C12 C -0.3785(3) 0.15704(14) 0.97057(15) 0.0333(7) Uani 1 1 d . .
H12 H -0.4309 0.1879 0.9889 0.040 Uiso 1 1 calc R .
C13 C -0.4498(3) 0.10430(15) 0.94874(15) 0.0355(7) Uani 1 1 d . .
H13 H -0.5515 0.0991 0.9515 0.043 Uiso 1 1 calc R .
C14 C -0.3737(3) 0.05938(15) 0.92309(15) 0.0369(7) Uani 1 1 d . .
H14 H -0.4225 0.0229 0.9084 0.044 Uiso 1 1 calc R .
C15 C -0.2248(3) 0.06702(14) 0.91842(14) 0.0305(7) Uani 1 1 d . .
H15 H -0.1727 0.0355 0.9009 0.037 Uiso 1 1 calc R .
C16 C 0.0965(3) 0.06570(12) 0.89559(14) 0.0254(6) Uani 1 1 d . .
C17 C 0.0347(3) 0.04804(13) 0.83292(15) 0.0304(7) Uani 1 1 d . .
H17 H -0.0368 0.0730 0.8078 0.036 Uiso 1 1 calc R .
C18 C 0.0779(4) -0.00601(14) 0.80736(16) 0.0374(8) Uani 1 1 d . .
H18 H 0.0358 -0.0178 0.7648 0.045 Uiso 1 1 calc R .
C19 C 0.1816(4) -0.04252(14) 0.84367(16) 0.0368(8) Uani 1 1 d . .
H19 H 0.2100 -0.0796 0.8262 0.044 Uiso 1 1 calc R .
C20 C 0.2436(3) -0.02542(13) 0.90493(16) 0.0333(7) Uani 1 1 d . .
H20 H 0.3160 -0.0504 0.9296 0.040 Uiso 1 1 calc R .
C21 C 0.2010(3) 0.02831(12) 0.93106(15) 0.0268(6) Uani 1 1 d . .
H21 H 0.2439 0.0396 0.9737 0.032 Uiso 1 1 calc R .
C22 C 0.1394(3) 0.13584(12) 1.01045(13) 0.0216(6) Uani 1 1 d . .
C23 C 0.0964(3) 0.09872(13) 1.05799(14) 0.0275(6) Uani 1 1 d . .
H23 H 0.0077 0.0760 1.0488 0.033 Uiso 1 1 calc R .
C24 C 0.1825(3) 0.09470(13) 1.11876(14) 0.0305(7) Uani 1 1 d . .
H24 H 0.1515 0.0696 1.1510 0.037 Uiso 1 1 calc R .
C25 C 0.3123(3) 0.12677(13) 1.13270(14) 0.0308(7) Uani 1 1 d . .
H25 H 0.3717 0.1232 1.1740 0.037 Uiso 1 1 calc R .
C26 C 0.3555(3) 0.16413(14) 1.08634(14) 0.0330(7) Uani 1 1 d . .
H26 H 0.4444 0.1867 1.0959 0.040 Uiso 1 1 calc R .
C27 C 0.2696(3) 0.16885(13) 1.02567(14) 0.0269(6) Uani 1 1 d . .
H27 H 0.3000 0.1949 0.9941 0.032 Uiso 1 1 calc R .
C28 C 0.2604(3) 0.30970(13) 0.76093(14) 0.0264(6) Uani 1 1 d . .
C29 C 0.1825(3) 0.28635(14) 0.70387(14) 0.0327(7) Uani 1 1 d . .
H29 H 0.0810 0.2767 0.7019 0.039 Uiso 1 1 calc R .
C30 C 0.2498(4) 0.27682(15) 0.64971(15) 0.0384(8) Uani 1 1 d . .
H30 H 0.1944 0.2606 0.6113 0.046 Uiso 1 1 calc R .
C31 C 0.3977(4) 0.29085(15) 0.65140(16) 0.0406(8) Uani 1 1 d . .
H31 H 0.4446 0.2836 0.6147 0.049 Uiso 1 1 calc R .
C32 C 0.4754(3) 0.31542(15) 0.70691(16) 0.0360(7) Uani 1 1 d . .
H32 H 0.5761 0.3261 0.7081 0.043 Uiso 1 1 calc R .
C33 C 0.4085(3) 0.32479(13) 0.76128(15) 0.0301(7) Uani 1 1 d . .
H33 H 0.4643 0.3417 0.7992 0.036 Uiso 1 1 calc R .
C34 C 0.0444(3) 0.38006(12) 0.81113(13) 0.0245(6) Uani 1 1 d . .
C35 C 0.0846(3) 0.42840(14) 0.77447(15) 0.0329(7) Uani 1 1 d . .
H35 H 0.1797 0.4286 0.7619 0.040 Uiso 1 1 calc R .
C36 C -0.0111(4) 0.47596(14) 0.75612(16) 0.0394(8) Uani 1 1 d . .
H36 H 0.0183 0.5082 0.7310 0.047 Uiso 1 1 calc R .
C37 C -0.1495(4) 0.47645(14) 0.77439(16) 0.0399(8) Uani 1 1 d . .
H37 H -0.2153 0.5091 0.7620 0.048 Uiso 1 1 calc R .
C38 C -0.1919(3) 0.42925(15) 0.81086(16) 0.0387(8) Uani 1 1 d . .
H38 H -0.2872 0.4293 0.8232 0.046 Uiso 1 1 calc R .
C39 C -0.0952(3) 0.38160(13) 0.82949(15) 0.0309(7) Uani 1 1 d . .
H39 H -0.1248 0.3497 0.8551 0.037 Uiso 1 1 calc R .
C40 C 0.3210(3) 0.34781(13) 0.89078(13) 0.0273(6) Uani 1 1 d . .
C41 C 0.4388(3) 0.31005(15) 0.91555(16) 0.0391(8) Uani 1 1 d . .
H41 H 0.4327 0.2679 0.9066 0.047 Uiso 1 1 calc R .
C42 C 0.5641(4) 0.33333(17) 0.95298(17) 0.0453(9) Uani 1 1 d . .
H42 H 0.6436 0.3072 0.9691 0.054 Uiso 1 1 calc R .
C43 C 0.5740(4) 0.39419(18) 0.96691(16) 0.0482(9) Uani 1 1 d . .
H43 H 0.6601 0.4102 0.9925 0.058 Uiso 1 1 calc R .
C44 C 0.4584(4) 0.43145(17) 0.94361(17) 0.0509(10) Uani 1 1 d . .
H44 H 0.4647 0.4734 0.9536 0.061 Uiso 1 1 calc R .
C45 C 0.3312(4) 0.40868(16) 0.90529(15) 0.0403(8) Uani 1 1 d . .
H45 H 0.2521 0.4351 0.8894 0.048 Uiso 1 1 calc R .
C46 C 0.8784(6) 0.5175(3) 0.9756(3) 0.0890(16) Uani 1 1 d . 1
C47 C 1.0156(13) 0.5111(7) 0.9650(6) 0.089(4) Uani 0.50 1 d P .
C48 C 0.9814(10) 0.4562(5) 1.0656(5) 0.059(2) Uani 0.50 1 d P 1
H1 H 0.2450(10) 0.2121(13) 0.8931(14) 0.037(9) Uiso 1 1 d D .

loop_
_atom_site_aniso_label
_atom_site_aniso_U_11
_atom_site_aniso_U_22
_atom_site_aniso_U_33
_atom_site_aniso_U_23
_atom_site_aniso_U_13
_atom_site_aniso_U_12
I1 0.03167(11) 0.02581(11) 0.02534(10) -0.00418(7) 0.00716(7) -0.00379(8)
Ru1 0.01882(11) 0.02088(12) 0.01929(11) -0.00031(8) 0.00290(8) -0.00085(8)
P1 0.0185(3) 0.0203(4) 0.0232(4) -0.0018(3) 0.0039(3) -0.0032(3)
P2 0.0205(4) 0.0249(4) 0.0223(4) 0.0028(3) 0.0040(3) -0.0006(3)
O1 0.044(3) 0.046(3) 0.077(4) 0.005(3) 0.012(3) -0.003(2)
N1 0.0233(13) 0.0331(14) 0.0240(13) -0.0021(10) -0.0021(9) 0.0001(10)
N2 0.0256(13) 0.0310(14) 0.0232(12) -0.0056(10) 0.0019(9) 0.0022(10)
C1 0.0197(14) 0.0248(15) 0.0226(14) 0.0010(11) -0.0004(11) -0.0017(11)
C2 0.0391(19) 0.0426(19) 0.0239(16) -0.0073(13) -0.0037(13) -0.0016(14)
C3 0.0421(19) 0.0398(19) 0.0238(15) -0.0075(13) 0.0027(13) 0.0021(14)
C4 0.0255(16) 0.0415(19) 0.0364(18) 0.0019(14) -0.0029(13) 0.0038(13)
C5 0.0242(16) 0.0397(19) 0.0406(18) -0.0026(15) 0.0010(13) 0.0044(13)
C6 0.053(2) 0.073(3) 0.034(2) -0.0140(18) -0.0135(16) 0.0043(19)
C7 0.064(3) 0.064(3) 0.033(2) -0.0157(17) 0.0035(17) 0.012(2)
C8 0.0288(16) 0.0313(17) 0.0287(16) -0.0003(12) 0.0048(12) 0.0018(12)
C9 0.0332(19) 0.046(2) 0.058(2) 0.0095(17) 0.0105(16) 0.0002(15)
C10 0.0196(14) 0.0247(15) 0.0250(14) 0.0030(11) 0.0028(11) -0.0018(11)
C11 0.0227(15) 0.0267(16) 0.0399(18) -0.0010(13) 0.0081(12) -0.0049(12)
C12 0.0249(16) 0.0354(18) 0.0411(18) 0.0029(14) 0.0098(13) 0.0027(13)
C13 0.0209(16) 0.048(2) 0.0375(18) 0.0030(15) 0.0038(12) -0.0088(14)
C14 0.0297(17) 0.0396(19) 0.0409(19) -0.0068(15) 0.0046(13) -0.0157(14)
C15 0.0258(16) 0.0316(17) 0.0346(17) -0.0020(13) 0.0064(12) -0.0040(12)
C16 0.0232(15) 0.0208(15) 0.0332(16) -0.0031(12) 0.0078(11) -0.0061(11)
C17 0.0269(16) 0.0307(17) 0.0342(17) -0.0056(13) 0.0068(12) -0.0067(12)
C18 0.0429(19) 0.0355(18) 0.0365(18) -0.0143(14) 0.0145(14) -0.0154(15)
C19 0.0428(19) 0.0244(17) 0.048(2) -0.0070(14) 0.0237(15) -0.0051(14)
C20 0.0326(17) 0.0250(16) 0.0451(19) 0.0009(14) 0.0151(14) 0.0006(12)
C21 0.0248(15) 0.0227(15) 0.0345(16) 0.0005(12) 0.0100(12) -0.0023(11)
C22 0.0225(14) 0.0190(14) 0.0239(14) -0.0013(11) 0.0060(11) 0.0020(11)
C23 0.0295(16) 0.0245(15) 0.0298(16) -0.0010(12) 0.0088(12) -0.0070(12)
C24 0.0400(18) 0.0260(16) 0.0275(16) 0.0027(12) 0.0117(13) -0.0015(13)
C25 0.0351(17) 0.0320(17) 0.0242(15) 0.0020(12) 0.0015(12) 0.0021(13)
C26 0.0254(16) 0.0422(19) 0.0300(16) 0.0011(13) 0.0004(12) -0.0077(13)
C27 0.0229(15) 0.0313(16) 0.0263(15) 0.0048(12) 0.0027(11) -0.0047(12)
C28 0.0261(15) 0.0254(16) 0.0283(15) 0.0070(11) 0.0064(12) 0.0034(11)
C29 0.0319(17) 0.0422(19) 0.0241(15) 0.0078(13) 0.0051(12) 0.0032(13)
C30 0.043(2) 0.047(2) 0.0259(16) 0.0046(14) 0.0062(14) 0.0051(15)
C31 0.049(2) 0.043(2) 0.0347(18) 0.0116(15) 0.0209(15) 0.0151(16)
C32 0.0301(17) 0.0386(19) 0.0427(19) 0.0144(15) 0.0165(14) 0.0085(13)
C33 0.0280(16) 0.0280(17) 0.0350(17) 0.0087(13) 0.0068(12) 0.0033(12)
C34 0.0273(15) 0.0230(15) 0.0225(14) -0.0009(11) 0.0016(11) -0.0004(11)
C35 0.0361(17) 0.0298(17) 0.0333(17) 0.0015(13) 0.0064(13) -0.0022(13)
C36 0.050(2) 0.0263(17) 0.0406(19) 0.0075(14) 0.0025(15) -0.0025(14)
C37 0.041(2) 0.0275(17) 0.047(2) 0.0015(14) -0.0077(15) 0.0082(14)
C38 0.0280(17) 0.0366(19) 0.050(2) -0.0014(15) 0.0019(14) 0.0066(13)
C39 0.0300(16) 0.0277(16) 0.0349(17) 0.0029(13) 0.0046(13) -0.0007(12)
C40 0.0257(15) 0.0322(17) 0.0245(15) 0.0031(12) 0.0053(11) -0.0058(12)
C41 0.0326(18) 0.0355(19) 0.046(2) 0.0081(15) -0.0043(14) -0.0098(14)
C42 0.0328(18) 0.054(2) 0.045(2) 0.0132(17) -0.0086(14) -0.0091(16)
C43 0.042(2) 0.064(3) 0.0338(19) -0.0004(17) -0.0082(15) -0.0194(18)
C44 0.056(2) 0.044(2) 0.047(2) -0.0159(17) -0.0073(17) -0.0119(18)
C45 0.0417(19) 0.044(2) 0.0334(18) -0.0087(15) 0.0007(14) -0.0003(15)
C46 0.085(4) 0.099(4) 0.076(4) 0.008(3) -0.006(3) -0.018(3)
C47 0.062(7) 0.125(12) 0.086(9) -0.024(8) 0.031(6) -0.019(7)
C48 0.044(5) 0.079(7) 0.057(6) -0.003(5) 0.017(4) -0.010(5)

loop_
_atom_type_symbol
_atom_type_description
_atom_type_scat_dispersion_real
_atom_type_scat_dispersion_imag
_atom_type_scat_source
C C 0.0033 0.0016 'International Tables Vol C Tables 4.2.6.8 and 6.1.1.4'
H H 0.0000 0.0000 'International Tables Vol C Tables 4.2.6.8 and 6.1.1.4'
Ru Ru -1.2594 0.8363 'International Tables Vol C Tables 4.2.6.8 and 6.1.1.4'
N N 0.0061 0.0033 'International Tables Vol C Tables 4.2.6.8 and 6.1.1.4'
P P 0.1023 0.0942 'International Tables Vol C Tables 4.2.6.8 and 6.1.1.4'
I I -0.4742 1.8119 'International Tables Vol C Tables 4.2.6.8 and 6.1.1.4'
O O 0.0106 0.0060 'International Tables Vol C Tables 4.2.6.8 and 6.1.1.4'

loop_
_geom_angle_atom_site_label_1
_geom_angle_atom_site_label_2
_geom_angle_atom_site_label_3
_geom_angle
_geom_angle_site_symmetry_1
_geom_angle_site_symmetry_3
C1 Ru1 P2 93.98(8) . .
C1 Ru1 P1 93.48(8) . .
P2 Ru1 P1 164.65(3) . .
C1 Ru1 I1 170.04(8) . .
P2 Ru1 I1 84.904(19) . .
P1 Ru1 I1 89.995(19) . .
C1 Ru1 H1 93.8(11) . .
P2 Ru1 H1 82.1(11) . .
P1 Ru1 H1 84.0(11) . .
I1 Ru1 H1 95.9(11) . .
C22 P1 C10 102.60(12) . .
C22 P1 C16 100.68(12) . .
C10 P1 C16 101.20(12) . .
C22 P1 Ru1 114.49(9) . .
C10 P1 Ru1 117.23(9) . .
C16 P1 Ru1 118.07(9) . .
C40 P2 C34 103.49(13) . .
C40 P2 C28 99.16(13) . .
C34 P2 C28 100.43(12) . .
C40 P2 Ru1 113.53(9) . .
C34 P2 Ru1 119.52(9) . .
C28 P2 Ru1 117.76(9) . .
C47 O1 C48 42.5(6) 3_767 .
C47 O1 C46 67.7(7) 3_767 .
C48 O1 C46 108.2(6) . .
C1 N1 C2 111.7(2) . .
C1 N1 C4 122.7(2) . .
C2 N1 C4 125.1(2) . .
C1 N2 C3 111.6(2) . .
C1 N2 C8 124.7(2) . .
C3 N2 C8 123.4(2) . .
N2 C1 N1 103.4(2) . .
N2 C1 Ru1 135.03(19) . .
N1 C1 Ru1 121.52(19) . .
C3 C2 N1 106.4(2) . .
C3 C2 C6 130.9(3) . .
N1 C2 C6 122.7(3) . .
C2 C3 N2 106.8(3) . .
C2 C3 C7 130.3(3) . .
N2 C3 C7 122.9(3) . .
N1 C4 C5 113.6(2) . .
N1 C4 H4A 108.8 . .
C5 C4 H4A 108.8 . .
N1 C4 H4B 108.8 . .
C5 C4 H4B 108.8 . .
H4A C4 H4B 107.7 . .
C4 C5 H5A 109.5 . .
C4 C5 H5B 109.5 . .
H5A C5 H5B 109.5 . .
C4 C5 H5C 109.5 . .
H5A C5 H5C 109.5 . .
H5B C5 H5C 109.5 . .
C2 C6 H6A 109.5 . .
C2 C6 H6B 109.5 . .
H6A C6 H6B 109.5 . .
C2 C6 H6C 109.5 . .
H6A C6 H6C 109.5 . .
H6B C6 H6C 109.5 . .
C3 C7 H7A 109.5 . .
C3 C7 H7B 109.5 . .
H7A C7 H7B 109.5 . .
C3 C7 H7C 109.5 . .
H7A C7 H7C 109.5 . .
H7B C7 H7C 109.5 . .
N2 C8 C9 113.6(2) . .
N2 C8 H8A 108.8 . .
C9 C8 H8A 108.8 . .
N2 C8 H8B 108.8 . .
C9 C8 H8B 108.8 . .
H8A C8 H8B 107.7 . .
C8 C9 H9A 109.5 . .
C8 C9 H9B 109.5 . .
H9A C9 H9B 109.5 . .
C8 C9 H9C 109.5 . .
H9A C9 H9C 109.5 . .
H9B C9 H9C 109.5 . .
C15 C10 C11 118.1(3) . .
C15 C10 P1 124.1(2) . .
C11 C10 P1 117.6(2) . .
C12 C11 C10 120.8(3) . .
C12 C11 H11 119.6 . .
C10 C11 H11 119.6 . .
C13 C12 C11 120.3(3) . .
C13 C12 H12 119.8 . .
C11 C12 H12 119.8 . .
C14 C13 C12 119.8(3) . .
C14 C13 H13 120.1 . .
C12 C13 H13 120.1 . .
C13 C14 C15 120.3(3) . .
C13 C14 H14 119.8 . .
C15 C14 H14 119.8 . .
C10 C15 C14 120.6(3) . .
C10 C15 H15 119.7 . .
C14 C15 H15 119.7 . .
C21 C16 C17 118.6(3) . .
C21 C16 P1 122.5(2) . .
C17 C16 P1 119.0(2) . .
C18 C17 C16 120.1(3) . .
C18 C17 H17 119.9 . .
C16 C17 H17 119.9 . .
C19 C18 C17 120.2(3) . .
C19 C18 H18 119.9 . .
C17 C18 H18 119.9 . .
C20 C19 C18 120.1(3) . .
C20 C19 H19 119.9 . .
C18 C19 H19 119.9 . .
C19 C20 C21 120.2(3) . .
C19 C20 H20 119.9 . .
C21 C20 H20 119.9 . .
C20 C21 C16 120.8(3) . .
C20 C21 H21 119.6 . .
C16 C21 H21 119.6 . .
C23 C22 C27 118.3(3) . .
C23 C22 P1 122.3(2) . .
C27 C22 P1 119.2(2) . .
C24 C23 C22 120.4(3) . .
C24 C23 H23 119.8 . .
C22 C23 H23 119.8 . .
C25 C24 C23 120.6(3) . .
C25 C24 H24 119.7 . .
C23 C24 H24 119.7 . .
C24 C25 C26 119.6(3) . .
C24 C25 H25 120.2 . .
C26 C25 H25 120.2 . .
C25 C26 C27 120.2(3) . .
C25 C26 H26 119.9 . .
C27 C26 H26 119.9 . .
C26 C27 C22 120.9(3) . .
C26 C27 H27 119.6 . .
C22 C27 H27 119.6 . .
C29 C28 C33 117.4(3) . .
C29 C28 P2 119.2(2) . .
C33 C28 P2 123.2(2) . .
C30 C29 C28 121.5(3) . .
C30 C29 H29 119.3 . .
C28 C29 H29 119.3 . .
C31 C30 C29 120.3(3) . .
C31 C30 H30 119.9 . .
C29 C30 H30 119.9 . .
C32 C31 C30 119.0(3) . .
C32 C31 H31 120.5 . .
C30 C31 H31 120.5 . .
C31 C32 C33 120.8(3) . .
C31 C32 H32 119.6 . .
C33 C32 H32 119.6 . .
C32 C33 C28 120.9(3) . .
C32 C33 H33 119.5 . .
C28 C33 H33 119.5 . .
C39 C34 C35 117.8(3) . .
C39 C34 P2 120.3(2) . .
C35 C34 P2 121.9(2) . .
C36 C35 C34 121.4(3) . .
C36 C35 H35 119.3 . .
C34 C35 H35 119.3 . .
C37 C36 C35 120.0(3) . .
C37 C36 H36 120.0 . .
C35 C36 H36 120.0 . .
C36 C37 C38 119.8(3) . .
C36 C37 H37 120.1 . .
C38 C37 H37 120.1 . .
C37 C38 C39 120.1(3) . .
C37 C38 H38 119.9 . .
C39 C38 H38 119.9 . .
C38 C39 C34 120.9(3) . .
C38 C39 H39 119.5 . .
C34 C39 H39 119.5 . .
C45 C40 C41 118.6(3) . .
C45 C40 P2 123.1(2) . .
C41 C40 P2 118.0(2) . .
C42 C41 C40 120.8(3) . .
C42 C41 H41 119.6 . .
C40 C41 H41 119.6 . .
C43 C42 C41 120.3(3) . .
C43 C42 H42 119.9 . .
C41 C42 H42 119.9 . .
C44 C43 C42 119.4(3) . .
C44 C43 H43 120.3 . .
C42 C43 H43 120.3 . .
C43 C44 C45 121.1(3) . .
C43 C44 H44 119.5 . .
C45 C44 H44 119.5 . .
C40 C45 C44 119.8(3) . .
C40 C45 H45 120.1 . .
C44 C45 H45 120.1 . .
C47 C46 O1 112.2(8) . .
C47 C46 C47 66.8(9) . 3_767
O1 C46 C47 47.0(5) . 3_767
C47 C46 C48 33.0(7) . 3_767
O1 C46 C48 143.4(5) . 3_767
C47 C46 C48 96.3(7) 3_767 3_767
C48 C47 O1 76.5(10) 3_767 3_767
C48 C47 C46 99.1(14) 3_767 .
O1 C47 C46 165.3(12) 3_767 .
C48 C47 C46 137.6(14) 3_767 3_767
O1 C47 C46 65.2(7) 3_767 3_767
C46 C47 C46 113.2(9) . 3_767
C48 C47 C47 148.7(19) 3_767 3_767
O1 C47 C47 112.3(14) 3_767 3_767
C46 C47 C47 64.5(8) . 3_767
C46 C47 C47 48.7(8) 3_767 3_767
C47 C48 O1 61.0(10) 3_767 .
C47 C48 C46 47.9(9) 3_767 3_767
O1 C48 C46 107.7(7) . 3_767

loop_
_geom_bond_atom_site_label_1
_geom_bond_atom_site_label_2
_geom_bond_distance
_geom_bond_site_symmetry_2
I1 Ru1 2.8187(3) .
Ru1 C1 1.996(3) .
Ru1 P2 2.3223(7) .
Ru1 P1 2.3299(7) .
Ru1 H1 1.598(5) .
P1 C22 1.832(3) .
P1 C10 1.842(3) .
P1 C16 1.849(3) .
P2 C40 1.841(3) .
P2 C34 1.848(3) .
P2 C28 1.855(3) .
O1 C47 1.253(12) 3_767
O1 C48 1.392(11) .
O1 C46 1.554(7) .
N1 C1 1.371(3) .
N1 C2 1.397(4) .
N1 C4 1.461(4) .
N2 C1 1.358(3) .
N2 C3 1.404(4) .
N2 C8 1.472(3) .
C2 C3 1.342(4) .
C2 C6 1.494(4) .
C3 C7 1.497(4) .
C4 C5 1.499(4) .
C4 H4A 0.9900 .
C4 H4B 0.9900 .
C5 H5A 0.9800 .
C5 H5B 0.9800 .
C5 H5C 0.9800 .
C6 H6A 0.9800 .
C6 H6B 0.9800 .
C6 H6C 0.9800 .
C7 H7A 0.9800 .
C7 H7B 0.9800 .
C7 H7C 0.9800 .
C8 C9 1.508(4) .
C8 H8A 0.9900 .
C8 H8B 0.9900 .
C9 H9A 0.9800 .
C9 H9B 0.9800 .
C9 H9C 0.9800 .
C10 C15 1.390(4) .
C10 C11 1.396(4) .
C11 C12 1.384(4) .
C11 H11 0.9500 .
C12 C13 1.378(4) .
C12 H12 0.9500 .
C13 C14 1.371(4) .
C13 H13 0.9500 .
C14 C15 1.395(4) .
C14 H14 0.9500 .
C15 H15 0.9500 .
C16 C21 1.388(4) .
C16 C17 1.399(4) .
C17 C18 1.391(4) .
C17 H17 0.9500 .
C18 C19 1.380(5) .
C18 H18 0.9500 .
C19 C20 1.370(4) .
C19 H19 0.9500 .
C20 C21 1.388(4) .
C20 H20 0.9500 .
C21 H21 0.9500 .
C22 C23 1.393(4) .
C22 C27 1.393(4) .
C23 C24 1.389(4) .
C23 H23 0.9500 .
C24 C25 1.377(4) .
C24 H24 0.9500 .
C25 C26 1.378(4) .
C25 H25 0.9500 .
C26 C27 1.388(4) .
C26 H26 0.9500 .
C27 H27 0.9500 .
C28 C29 1.390(4) .
C28 C33 1.399(4) .
C29 C30 1.389(4) .
C29 H29 0.9500 .
C30 C31 1.386(5) .
C30 H30 0.9500 .
C31 C32 1.375(5) .
C31 H31 0.9500 .
C32 C33 1.390(4) .
C32 H32 0.9500 .
C33 H33 0.9500 .
C34 C39 1.394(4) .
C34 C35 1.398(4) .
C35 C36 1.384(4) .
C35 H35 0.9500 .
C36 C37 1.382(5) .
C36 H36 0.9500 .
C37 C38 1.383(5) .
C37 H37 0.9500 .
C38 C39 1.392(4) .
C38 H38 0.9500 .
C39 H39 0.9500 .
C40 C45 1.379(4) .
C40 C41 1.399(4) .
C41 C42 1.384(4) .
C41 H41 0.9500 .
C42 C43 1.376(5) .
C42 H42 0.9500 .
C43 C44 1.370(5) .
C43 H43 0.9500 .
C44 C45 1.401(4) .
C44 H44 0.9500 .
C45 H45 0.9500 .
C46 C47 1.320(12) .
C46 C47 1.584(15) 3_767
C46 C48 1.756(10) 3_767
C47 C48 0.967(14) 3_767
C47 O1 1.253(12) 3_767
C47 C46 1.584(15) 3_767
C47 C47 1.61(3) 3_767
C48 C47 0.967(14) 3_767
C48 C46 1.756(10) 3_767

loop_
_geom_torsion_atom_site_label_1
_geom_torsion_atom_site_label_2
_geom_torsion_atom_site_label_3
_geom_torsion_atom_site_label_4
_geom_torsion
_geom_torsion_site_symmetry_1
_geom_torsion_site_symmetry_4
C1 Ru1 P1 C22 144.93(12) . .
P2 Ru1 P1 C22 25.97(15) . .
I1 Ru1 P1 C22 -44.41(9) . .
C1 Ru1 P1 C10 -94.81(12) . .
P2 Ru1 P1 C10 146.23(13) . .
I1 Ru1 P1 C10 75.85(10) . .
C1 Ru1 P1 C16 26.65(13) . .
P2 Ru1 P1 C16 -92.31(14) . .
I1 Ru1 P1 C16 -162.69(10) . .
C1 Ru1 P2 C40 -136.05(13) . .
P1 Ru1 P2 C40 -17.15(16) . .
I1 Ru1 P2 C40 53.88(10) . .
C1 Ru1 P2 C34 101.34(13) . .
P1 Ru1 P2 C34 -139.76(13) . .
I1 Ru1 P2 C34 -68.73(10) . .
C1 Ru1 P2 C28 -20.87(13) . .
P1 Ru1 P2 C28 98.03(14) . .
I1 Ru1 P2 C28 169.06(10) . .
C3 N2 C1 N1 -0.2(3) . .
C8 N2 C1 N1 -173.7(2) . .
C3 N2 C1 Ru1 179.0(2) . .
C8 N2 C1 Ru1 5.5(4) . .
C2 N1 C1 N2 -0.7(3) . .
C4 N1 C1 N2 -173.3(3) . .
C2 N1 C1 Ru1 180.0(2) . .
C4 N1 C1 Ru1 7.3(4) . .
P2 Ru1 C1 N2 90.0(3) . .
P1 Ru1 C1 N2 -76.5(3) . .
I1 Ru1 C1 N2 173.2(3) . .
P2 Ru1 C1 N1 -90.9(2) . .
P1 Ru1 C1 N1 102.6(2) . .
I1 Ru1 C1 N1 -7.7(6) . .
C1 N1 C2 C3 1.3(4) . .
C4 N1 C2 C3 173.8(3) . .
C1 N1 C2 C6 -178.6(3) . .
C4 N1 C2 C6 -6.1(5) . .
N1 C2 C3 N2 -1.4(4) . .
C6 C2 C3 N2 178.5(4) . .
N1 C2 C3 C7 178.0(4) . .
C6 C2 C3 C7 -2.2(7) . .
C1 N2 C3 C2 1.0(4) . .
C8 N2 C3 C2 174.6(3) . .
C1 N2 C3 C7 -178.4(3) . .
C8 N2 C3 C7 -4.7(5) . .
C1 N1 C4 C5 -39.0(4) . .
C2 N1 C4 C5 149.3(3) . .
C1 N2 C8 C9 -111.5(3) . .
C3 N2 C8 C9 75.7(4) . .
C22 P1 C10 C15 -111.4(2) . .
C16 P1 C10 C15 -7.7(3) . .
Ru1 P1 C10 C15 122.2(2) . .
C22 P1 C10 C11 73.9(2) . .
C16 P1 C10 C11 177.7(2) . .
Ru1 P1 C10 C11 -52.4(2) . .
C15 C10 C11 C12 -0.9(4) . .
P1 C10 C11 C12 174.1(2) . .
C10 C11 C12 C13 -0.2(5) . .
C11 C12 C13 C14 0.9(5) . .
C12 C13 C14 C15 -0.6(5) . .
C11 C10 C15 C14 1.2(4) . .
P1 C10 C15 C14 -173.4(2) . .
C13 C14 C15 C10 -0.5(5) . .
C22 P1 C16 C21 -5.0(3) . .
C10 P1 C16 C21 -110.2(2) . .
Ru1 P1 C16 C21 120.4(2) . .
C22 P1 C16 C17 176.0(2) . .
C10 P1 C16 C17 70.7(2) . .
Ru1 P1 C16 C17 -58.6(2) . .
C21 C16 C17 C18 0.2(4) . .
P1 C16 C17 C18 179.2(2) . .
C16 C17 C18 C19 0.1(4) . .
C17 C18 C19 C20 -0.6(5) . .
C18 C19 C20 C21 0.8(5) . .
C19 C20 C21 C16 -0.6(4) . .
C17 C16 C21 C20 0.1(4) . .
P1 C16 C21 C20 -178.9(2) . .
C10 P1 C22 C23 29.6(3) . .
C16 P1 C22 C23 -74.6(2) . .
Ru1 P1 C22 C23 157.7(2) . .
C10 P1 C22 C27 -155.1(2) . .
C16 P1 C22 C27 100.8(2) . .
Ru1 P1 C22 C27 -27.0(2) . .
C27 C22 C23 C24 -0.4(4) . .
P1 C22 C23 C24 175.0(2) . .
C22 C23 C24 C25 -0.8(4) . .
C23 C24 C25 C26 1.3(4) . .
C24 C25 C26 C27 -0.8(5) . .
C25 C26 C27 C22 -0.4(5) . .
C23 C22 C27 C26 1.0(4) . .
P1 C22 C27 C26 -174.5(2) . .
C40 P2 C28 C29 179.9(2) . .
C34 P2 C28 C29 -74.4(2) . .
Ru1 P2 C28 C29 57.1(3) . .
C40 P2 C28 C33 3.9(3) . .
C34 P2 C28 C33 109.6(2) . .
Ru1 P2 C28 C33 -118.9(2) . .
C33 C28 C29 C30 1.6(4) . .
P2 C28 C29 C30 -174.6(2) . .
C28 C29 C30 C31 -0.3(5) . .
C29 C30 C31 C32 -1.3(5) . .
C30 C31 C32 C33 1.6(5) . .
C31 C32 C33 C28 -0.2(5) . .
C29 C28 C33 C32 -1.4(4) . .
P2 C28 C33 C32 174.7(2) . .
C40 P2 C34 C39 -113.3(2) . .
C28 P2 C34 C39 144.6(2) . .
Ru1 P2 C34 C39 14.1(3) . .
C40 P2 C34 C35 68.1(3) . .
C28 P2 C34 C35 -34.1(3) . .
Ru1 P2 C34 C35 -164.5(2) . .
C39 C34 C35 C36 -0.8(4) . .
P2 C34 C35 C36 177.9(2) . .
C34 C35 C36 C37 0.4(5) . .
C35 C36 C37 C38 -0.2(5) . .
C36 C37 C38 C39 0.5(5) . .
C37 C38 C39 C34 -0.9(5) . .
C35 C34 C39 C38 1.1(4) . .
P2 C34 C39 C38 -177.6(2) . .
C34 P2 C40 C45 -4.1(3) . .
C28 P2 C40 C45 99.1(3) . .
Ru1 P2 C40 C45 -135.1(2) . .
C34 P2 C40 C41 -177.6(2) . .
C28 P2 C40 C41 -74.5(3) . .
Ru1 P2 C40 C41 51.3(3) . .
C45 C40 C41 C42 -1.0(5) . .
P2 C40 C41 C42 172.8(3) . .
C40 C41 C42 C43 0.6(5) . .
C41 C42 C43 C44 0.3(6) . .
C42 C43 C44 C45 -0.7(6) . .
C41 C40 C45 C44 0.6(5) . .
P2 C40 C45 C44 -172.9(3) . .
C43 C44 C45 C40 0.3(6) . .
C47 O1 C46 C47 15.9(13) 3_767 .
C48 O1 C46 C47 2.7(8) . .
C48 O1 C46 C47 -13.2(9) . 3_767
C47 O1 C46 C48 1.8(10) 3_767 3_767
C48 O1 C46 C48 -11.3(13) . 3_767
O1 C46 C47 C48 -164.6(11) . 3_767
C47 C46 C47 C48 -152.0(18) 3_767 3_767
O1 C46 C47 O1 -93(5) . 3_767
C47 C46 C47 O1 -81(5) 3_767 3_767
C48 C46 C47 O1 71(5) 3_767 3_767
O1 C46 C47 C46 -12.6(10) . 3_767
C47 C46 C47 C46 0.001(1) 3_767 3_767
C48 C46 C47 C46 152.0(18) 3_767 3_767
O1 C46 C47 C47 -12.6(10) . 3_767
C48 C46 C47 C47 152.0(18) 3_767 3_767
C46 O1 C48 C47 18.2(12) . 3_767
C47 O1 C48 C46 -11.1(9) 3_767 3_767
C46 O1 C48 C46 7.1(8) . 3_767
